data_4033382
loop_
_publ_author_name
'Zhao, Jidong'
'Yang, Shuang'
'Xie, Xin'
'Li, Xiangdong'
'Liu, Yuanhong'

_publ_section_title
;
 Ligand-Effect in Gold(I)-Catalyzed Rautenstrauch Rearrangement: Regio-
 and Stereoselective Synthesis of Bicyclo[3.2.1]octa-3,6-dienes through
 Cyclodimerization of 1-Ethynyl-2-propenyl Esters.
;
_journal_issue 3
_journal_name_full 'The Journal of organic chemistry'
_journal_page_first 1287
_journal_page_last 1297
_journal_paper_doi 10.1021/acs.joc.7b02816
_journal_volume 83
_journal_year 2018
_chemical_formula_sum 'C22 H16 Br N O2 S'
_chemical_formula_weight 438.33
_space_group_crystal_system triclinic
_space_group_IT_number 2
_space_group_name_Hall '-P 1'
_space_group_name_H-M_alt 'P -1'
_symmetry_space_group_name_Hall '-P 1'
_symmetry_space_group_name_H-M 'P -1'
_atom_sites_solution_hydrogens mixed
_audit_creation_method SHELXL-2013
_cell_angle_alpha 74.214(2)
_cell_angle_beta 73.175(2)
_cell_angle_gamma 79.296(2)
_cell_formula_units_Z 2
_cell_length_a 9.3284(12)
_cell_length_b 9.7566(12)
_cell_length_c 11.8026(15)
_cell_measurement_reflns_used 2588
_cell_measurement_temperature 293(2)
_cell_measurement_theta_max 48.544
_cell_measurement_theta_min 4.593
_cell_volume 982.7(2)
_computing_cell_refinement 'Bruker SAINT'
_computing_data_collection 'Bruker APEX2'
_computing_data_reduction 'Bruker SAINT'
_computing_molecular_graphics 'Bruker SHELXTL'
_computing_publication_material 'Bruker SHELXTL'
_computing_structure_refinement 'SHELXL-2013 (Sheldrick, 2013)'
_computing_structure_solution 'SHELXS-97 (Sheldrick, 2008)'
_diffrn_ambient_temperature 293(2)
_diffrn_measured_fraction_theta_full 1.000
_diffrn_measured_fraction_theta_max 1.000
_diffrn_measurement_device_type 'Bruker APEX-II CCD'
_diffrn_measurement_method '\f and \w scans'
_diffrn_radiation_type MoK\a
_diffrn_radiation_wavelength 0.71073
_diffrn_reflns_av_R_equivalents 0.0170
_diffrn_reflns_av_unetI/netI 0.0283
_diffrn_reflns_Laue_measured_fraction_full 1.000
_diffrn_reflns_Laue_measured_fraction_max 1.000
_diffrn_reflns_limit_h_max 11
_diffrn_reflns_limit_h_min -11
_diffrn_reflns_limit_k_max 11
_diffrn_reflns_limit_k_min -11
_diffrn_reflns_limit_l_max 14
_diffrn_reflns_limit_l_min -14
_diffrn_reflns_number 6942
_diffrn_reflns_point_group_measured_fraction_full 1.000
_diffrn_reflns_point_group_measured_fraction_max 1.000
_diffrn_reflns_theta_full 25.242
_diffrn_reflns_theta_max 25.491
_diffrn_reflns_theta_min 1.853
_exptl_absorpt_coefficient_mu 2.214
_exptl_absorpt_correction_T_max 0.7456
_exptl_absorpt_correction_T_min 0.5124
_exptl_absorpt_correction_type multi-scan
_exptl_absorpt_process_details sadabs
_exptl_crystal_colour brown
_exptl_crystal_density_diffrn 1.481
_exptl_crystal_description prismatic
_exptl_crystal_F_000 444
_exptl_crystal_size_max 0.200
_exptl_crystal_size_mid 0.170
_exptl_crystal_size_min 0.130
_refine_diff_density_max 0.651
_refine_diff_density_min -0.800
_refine_diff_density_rms 0.042
_refine_ls_extinction_coef 0.0021(8)
_refine_ls_extinction_expression Fc^*^=kFc[1+0.001xFc^2^\l^3^/sin(2\q)]^-1/4^
_refine_ls_extinction_method SHELXL
_refine_ls_goodness_of_fit_ref 1.021
_refine_ls_hydrogen_treatment mixed
_refine_ls_matrix_type full
_refine_ls_number_parameters 383
_refine_ls_number_reflns 3663
_refine_ls_number_restraints 147
_refine_ls_restrained_S_all 1.014
_refine_ls_R_factor_all 0.0569
_refine_ls_R_factor_gt 0.0361
_refine_ls_shift/su_max 0.006
_refine_ls_shift/su_mean 0.000
_refine_ls_structure_factor_coef Fsqd
_refine_ls_weighting_details 'w=1/[\s^2^(Fo^2^)+(0.0320P)^2^+0.6768P] where P=(Fo^2^+2Fc^2^)/3'
_refine_ls_weighting_scheme calc
_refine_ls_wR_factor_gt 0.0813
_refine_ls_wR_factor_ref 0.0915
_reflns_Friedel_coverage 0.000
_reflns_number_gt 2677
_reflns_number_total 3663
_reflns_threshold_expression 'I > 2\s(I)'
_cod_data_source_file jo7b02816_si_006.cif
_cod_data_source_block mo_dm17373_0m
_cod_depositor_comments 'Adding full bibliography for 4033380--4033384.cif.'
_cod_database_code 4033382
_shelx_space_group_comment
; 
The symmetry employed for this shelxl refinement is uniquely defined 
by the following loop, which should always be used as a source of 
symmetry information in preference to the above space-group names. 
They are only intended as comments. 
;
_shelx_estimated_absorpt_t_min 0.666
_shelx_estimated_absorpt_t_max 0.762
_shelxl_version_number 2013-4

loop_
_space_group_symop_operation_xyz
'x, y, z'
'-x, -y, -z'

loop_
_atom_site_label
_atom_site_type_symbol
_atom_site_fract_x
_atom_site_fract_y
_atom_site_fract_z
_atom_site_U_iso_or_equiv
_atom_site_adp_type
_atom_site_occupancy
_atom_site_site_symmetry_order
_atom_site_calc_flag
_atom_site_refinement_flags_posn
_atom_site_refinement_flags_adp
_atom_site_refinement_flags_occupancy
_atom_site_disorder_assembly
_atom_site_disorder_group
Br1 Br -0.31553(4) 0.70841(5) 1.77089(3) 0.08458(18) Uani 1 1 d . . . . .
N1 N 0.0302(3) 0.8082(3) 1.2369(2) 0.0558(6) Uani 1 1 d D . . . .
O1 O 0.3658(3) 0.6903(2) 1.0241(2) 0.0725(6) Uani 1 1 d . . . . .
O2 O 0.1617(2) 0.8457(2) 0.99273(17) 0.0553(5) Uani 1 1 d . . . . .
C1 C 0.1151(3) 0.9075(3) 1.1852(3) 0.0542(7) Uani 1 1 d . . . . .
H1 H 0.1267 0.9664 1.2312 0.065 Uiso 1 1 calc R U . . .
C2 C 0.1938(3) 0.9321(3) 1.0581(2) 0.0519(7) Uani 1 1 d . . . . .
C3 C 0.2866(3) 1.0320(3) 0.9998(3) 0.0551(7) Uani 1 1 d . . . . .
H3 H 0.3035 1.0889 1.0453 0.066 Uiso 1 1 calc R U . . .
C4 C 0.3631(3) 1.0594(3) 0.8721(3) 0.0564(7) Uani 1 1 d . . . . .
H4 H 0.3430 1.0063 0.8251 0.068 Uiso 1 1 calc R U . . .
C5 C 0.4609(3) 1.1561(3) 0.8169(3) 0.0532(7) Uani 1 1 d . . . . .
C6 C 0.542(3) 1.206(3) 0.678(2) 0.043(4) Uani 0.5 1 d . U P A 1
C7 C 0.5728(9) 1.3324(8) 0.6249(7) 0.0599(19) Uani 0.5 1 d . U P A 1
H7 H 0.5552 1.4008 0.6705 0.072 Uiso 0.5 1 calc R U P A 1
C8 C 0.6330(9) 1.3706(9) 0.4996(9) 0.066(2) Uani 0.5 1 d . U P A 1
H8 H 0.6549 1.4640 0.4621 0.080 Uiso 0.5 1 calc R U P A 1
C9 C 0.662(2) 1.2646(17) 0.4275(13) 0.048(3) Uani 0.5 1 d . U P A 1
H9 H 0.6963 1.2882 0.3432 0.057 Uiso 0.5 1 calc R U P A 1
C10 C 0.6356(8) 1.1316(8) 0.4892(6) 0.0619(16) Uani 0.5 1 d . U P A 1
H10 H 0.6619 1.0602 0.4458 0.074 Uiso 0.5 1 calc R U P A 1
C11 C 0.5727(8) 1.0921(7) 0.6123(6) 0.0554(14) Uani 0.5 1 d . U P A 1
H11 H 0.5513 0.9989 0.6514 0.066 Uiso 0.5 1 calc R U P A 1
C6' C 0.524(3) 1.185(3) 0.696(3) 0.045(4) Uani 0.5 1 d . U P A 2
C7' C 0.6393(10) 1.2843(9) 0.6470(8) 0.066(2) Uani 0.5 1 d . U P A 2
H7' H 0.6690 1.3205 0.7008 0.079 Uiso 0.5 1 calc R U P A 2
C8' C 0.7073(10) 1.3271(10) 0.5197(9) 0.076(2) Uani 0.5 1 d . U P A 2
H8' H 0.7869 1.3827 0.4925 0.091 Uiso 0.5 1 calc R U P A 2
C9' C 0.664(2) 1.2930(19) 0.4500(14) 0.067(5) Uani 0.5 1 d . U P A 2
H9' H 0.7066 1.3289 0.3679 0.080 Uiso 0.5 1 calc R U P A 2
C10' C 0.5446(9) 1.1960(8) 0.4816(7) 0.0715(19) Uani 0.5 1 d . U P A 2
H10' H 0.5172 1.1668 0.4228 0.086 Uiso 0.5 1 calc R U P A 2
C11' C 0.4786(8) 1.1532(7) 0.6036(6) 0.0588(15) Uani 0.5 1 d . U P A 2
H11' H 0.3980 1.0995 0.6266 0.071 Uiso 0.5 1 calc R U P A 2
C12 C -0.051(3) 0.779(2) 1.3643(13) 0.039(4) Uani 0.5 1 d D U P B 1
C13 C -0.0773(8) 0.6557(7) 1.4338(6) 0.0629(16) Uani 0.5 1 d . U P B 1
H13 H -0.0440 0.5761 1.4001 0.076 Uiso 0.5 1 calc R U P B 1
C14 C -0.1520(8) 0.6329(8) 1.5560(6) 0.0640(16) Uani 0.5 1 d . U P B 1
H14 H -0.1732 0.5427 1.6044 0.077 Uiso 0.5 1 calc R U P B 1
C15 C -0.192(3) 0.756(3) 1.599(2) 0.049(5) Uani 0.5 1 d . U P B 1
C16 C -0.1808(7) 0.8845(8) 1.5437(6) 0.0623(16) Uani 0.5 1 d . U P B 1
H16 H -0.2220 0.9599 1.5817 0.075 Uiso 0.5 1 calc R U P B 1
C17 C -0.1027(7) 0.9070(7) 1.4217(6) 0.0569(15) Uani 0.5 1 d . U P B 1
H17 H -0.0826 0.9986 1.3763 0.068 Uiso 0.5 1 calc R U P B 1
C12' C -0.036(3) 0.805(3) 1.3607(14) 0.048(5) Uani 0.5 1 d D U P B 2
C13' C -0.1731(8) 0.7289(8) 1.3986(6) 0.0648(17) Uani 0.5 1 d . U P B 2
H13' H -0.2039 0.6985 1.3421 0.078 Uiso 0.5 1 calc R U P B 2
C14' C -0.2538(7) 0.7047(7) 1.5193(6) 0.0635(16) Uani 0.5 1 d . U P B 2
H14' H -0.3455 0.6682 1.5390 0.076 Uiso 0.5 1 calc R U P B 2
C15' C -0.210(3) 0.730(3) 1.611(2) 0.045(4) Uani 0.5 1 d . U P B 2
C16' C -0.0640(7) 0.7944(7) 1.5671(5) 0.0593(15) Uani 0.5 1 d . U P B 2
H16' H -0.0258 0.8180 1.6229 0.071 Uiso 0.5 1 calc R U P B 2
C17' C 0.0154(7) 0.8198(7) 1.4463(5) 0.0549(14) Uani 0.5 1 d . U P B 2
H17' H 0.1107 0.8492 1.4257 0.066 Uiso 0.5 1 calc R U P B 2
C18 C 0.2565(3) 0.7219(3) 0.9853(2) 0.0504(7) Uani 1 1 d . . . . .
C19 C 0.2058(3) 0.6381(3) 0.9222(2) 0.0452(6) Uani 1 1 d . . . . .
C21 C 0.1894(4) 0.4499(4) 0.8420(3) 0.0649(9) Uani 1 1 d . . . . .
C22 C 0.0662(4) 0.5398(3) 0.8277(3) 0.0569(8) Uani 1 1 d . . . . .
S1 S 0.0421(3) 0.6904(2) 0.8747(3) 0.0534(4) Uani 0.7 1 d . . P C 1
C20 C 0.2689(11) 0.5094(12) 0.9006(13) 0.059(3) Uani 0.7 1 d . . P C 1
H20 H 0.3570 0.4628 0.9219 0.071 Uiso 0.7 1 calc R U P C 1
S1' S 0.3148(7) 0.4797(8) 0.8934(9) 0.0557(12) Uani 0.3 1 d . . P C 2
C20' C 0.083(2) 0.653(2) 0.880(2) 0.048(5) Uani 0.3 1 d . . P C 2
H20' H 0.0104 0.7319 0.8852 0.058 Uiso 0.3 1 calc R U P C 2
H21 H 0.210(3) 0.369(3) 0.819(3) 0.064(9) Uiso 1 1 d . . . . .
H22 H -0.008(4) 0.529(3) 0.795(3) 0.066(9) Uiso 1 1 d . . . . .
H5 H 0.485(3) 1.207(3) 0.864(3) 0.063(9) Uiso 1 1 d . . . . .

loop_
_atom_site_aniso_label
_atom_site_aniso_U_11
_atom_site_aniso_U_22
_atom_site_aniso_U_33
_atom_site_aniso_U_23
_atom_site_aniso_U_13
_atom_site_aniso_U_12
Br1 0.0768(3) 0.1168(4) 0.0525(2) -0.01030(19) -0.01065(17) -0.0156(2)
N1 0.0583(15) 0.0618(15) 0.0517(14) -0.0228(12) -0.0141(12) -0.0032(13)
O1 0.0773(15) 0.0684(14) 0.0896(17) -0.0329(12) -0.0454(14) 0.0087(12)
O2 0.0628(12) 0.0562(12) 0.0538(11) -0.0252(9) -0.0198(10) 0.0029(10)
C1 0.0606(18) 0.0559(18) 0.0502(16) -0.0226(14) -0.0163(14) 0.0021(15)
C2 0.0608(18) 0.0505(16) 0.0487(16) -0.0215(13) -0.0170(14) 0.0032(14)
C3 0.0659(19) 0.0522(17) 0.0519(17) -0.0215(14) -0.0189(14) 0.0025(15)
C4 0.0678(19) 0.0537(17) 0.0523(17) -0.0185(14) -0.0196(15) -0.0015(15)
C5 0.0555(17) 0.0505(17) 0.0603(19) -0.0212(15) -0.0224(15) 0.0023(14)
C6 0.040(7) 0.045(9) 0.042(6) -0.004(5) -0.007(4) -0.010(6)
C7 0.056(4) 0.056(4) 0.074(5) -0.017(4) -0.019(4) -0.014(3)
C8 0.059(4) 0.060(5) 0.078(5) -0.003(4) -0.019(4) -0.017(4)
C9 0.051(4) 0.064(6) 0.038(5) -0.019(4) -0.009(4) -0.020(4)
C10 0.056(4) 0.075(4) 0.058(4) -0.025(3) -0.010(3) -0.011(3)
C11 0.054(3) 0.057(4) 0.057(3) -0.015(3) -0.012(3) -0.011(3)
C6' 0.041(7) 0.036(6) 0.058(8) -0.002(5) -0.014(6) -0.014(5)
C7' 0.068(5) 0.062(5) 0.078(5) -0.010(4) -0.034(4) -0.013(4)
C8' 0.060(5) 0.063(5) 0.107(6) -0.009(4) -0.024(4) -0.020(4)
C9' 0.072(6) 0.073(8) 0.050(7) -0.015(5) -0.011(5) -0.002(6)
C10' 0.070(4) 0.082(5) 0.066(4) -0.016(4) -0.025(4) -0.006(4)
C11' 0.050(3) 0.067(4) 0.063(4) -0.016(3) -0.015(3) -0.014(3)
C12 0.043(6) 0.040(7) 0.050(5) -0.028(5) -0.014(4) -0.010(5)
C13 0.070(4) 0.057(4) 0.071(4) -0.026(3) -0.019(3) -0.011(3)
C14 0.069(4) 0.068(4) 0.061(4) -0.010(3) -0.024(3) -0.018(3)
C15 0.050(8) 0.060(9) 0.039(5) -0.012(6) -0.007(4) -0.017(6)
C16 0.058(4) 0.072(4) 0.065(4) -0.033(3) -0.017(3) -0.001(3)
C17 0.060(3) 0.056(3) 0.059(3) -0.026(3) -0.010(3) -0.007(3)
C12' 0.045(6) 0.043(8) 0.058(6) -0.011(4) -0.014(4) -0.014(5)
C13' 0.062(4) 0.085(4) 0.061(4) -0.035(3) -0.015(3) -0.014(4)
C14' 0.049(3) 0.081(4) 0.065(4) -0.024(3) -0.006(3) -0.022(3)
C15' 0.038(6) 0.045(7) 0.052(6) -0.002(5) -0.013(5) -0.014(5)
C16' 0.060(4) 0.074(4) 0.047(3) -0.009(3) -0.016(3) -0.019(3)
C17' 0.051(3) 0.072(4) 0.047(3) -0.013(3) -0.013(3) -0.022(3)
C18 0.0573(18) 0.0506(17) 0.0418(15) -0.0100(12) -0.0107(13) -0.0068(14)
C19 0.0478(16) 0.0475(16) 0.0383(14) -0.0101(12) -0.0090(12) -0.0035(13)
C21 0.081(2) 0.0508(19) 0.066(2) -0.0197(16) -0.0215(18) -0.0011(18)
C22 0.0603(19) 0.065(2) 0.0508(17) -0.0143(14) -0.0172(15) -0.0136(16)
S1 0.0483(11) 0.0566(12) 0.0560(8) -0.0204(9) -0.0128(8) 0.0025(9)
C20 0.047(5) 0.069(7) 0.059(4) -0.011(4) -0.024(4) 0.008(4)
S1' 0.054(3) 0.050(2) 0.070(2) -0.0181(18) -0.031(3) 0.006(2)
C20' 0.042(10) 0.037(8) 0.043(7) -0.013(6) 0.005(7) 0.028(6)

loop_
_atom_type_symbol
_atom_type_description
_atom_type_scat_dispersion_real
_atom_type_scat_dispersion_imag
_atom_type_scat_source
C C 0.0033 0.0016 'International Tables Vol C Tables 4.2.6.8 and 6.1.1.4'
H H 0.0000 0.0000 'International Tables Vol C Tables 4.2.6.8 and 6.1.1.4'
N N 0.0061 0.0033 'International Tables Vol C Tables 4.2.6.8 and 6.1.1.4'
O O 0.0106 0.0060 'International Tables Vol C Tables 4.2.6.8 and 6.1.1.4'
S S 0.1246 0.1234 'International Tables Vol C Tables 4.2.6.8 and 6.1.1.4'
Br Br -0.2901 2.4595 'International Tables Vol C Tables 4.2.6.8 and 6.1.1.4'

loop_
_geom_angle_atom_site_label_1
_geom_angle_atom_site_label_2
_geom_angle_atom_site_label_3
_geom_angle
C1 N1 C12' 112.9(10)
C1 N1 C12 124.8(10)
C18 O2 C2 115.7(2)
N1 C1 C2 122.6(3)
N1 C1 H1 118.7
C2 C1 H1 118.7
C3 C2 O2 119.4(3)
C3 C2 C1 125.3(3)
O2 C2 C1 115.3(3)
C2 C3 C4 125.6(3)
C2 C3 H3 117.2
C4 C3 H3 117.2
C5 C4 C3 124.4(3)
C5 C4 H4 117.8
C3 C4 H4 117.8
C4 C5 C6' 122.7(14)
C4 C5 C6 129.7(12)
C4 C5 H5 118.3(19)
C6' C5 H5 119(2)
C6 C5 H5 112(2)
C7 C6 C11 122.1(19)
C7 C6 C5 125(2)
C11 C6 C5 113.2(17)
C6 C7 C8 121.1(14)
C6 C7 H7 119.4
C8 C7 H7 119.4
C7 C8 C9 120.0(9)
C7 C8 H8 120.0
C9 C8 H8 120.0
C10 C9 C8 116.1(11)
C10 C9 H9 121.9
C8 C9 H9 121.9
C9 C10 C11 124.8(8)
C9 C10 H10 117.6
C11 C10 H10 117.6
C10 C11 C6 115.7(11)
C10 C11 H11 122.1
C6 C11 H11 122.1
C5 C6' C11' 129(2)
C5 C6' C7' 118(2)
C11' C6' C7' 112.2(18)
C8' C7' C6' 122.0(14)
C8' C7' H7' 119.0
C6' C7' H7' 119.0
C9' C8' C7' 120.4(12)
C9' C8' H8' 119.8
C7' C8' H8' 119.8
C8' C9' C10' 125.3(14)
C8' C9' H9' 117.4
C10' C9' H9' 117.4
C11' C10' C9' 115.0(8)
C11' C10' H10' 122.5
C9' C10' H10' 122.5
C10' C11' C6' 124.6(12)
C10' C11' H11' 117.7
C6' C11' H11' 117.7
C13 C12 N1 126.6(15)
C13 C12 C17 117.0(10)
N1 C12 C17 116.3(14)
C12 C13 C14 124.4(9)
C12 C13 H13 117.8
C14 C13 H13 117.8
C15 C14 C13 113.9(11)
C15 C14 H14 123.0
C13 C14 H14 123.0
C16 C15 C14 130(2)
C16 C15 Br1 120.2(16)
C14 C15 Br1 108.9(14)
C15 C16 C17 115.8(12)
C15 C16 H16 122.1
C17 C16 H16 122.1
C16 C17 C12 118.5(8)
C16 C17 H17 120.7
C12 C17 H17 120.7
C17' C12' N1 133(2)
C17' C12' C13' 116.9(12)
N1 C12' C13' 107.9(16)
C14' C13' C12' 118.8(8)
C14' C13' H13' 120.6
C12' C13' H13' 120.6
C15' C14' C13' 125.3(12)
C15' C14' H14' 117.3
C13' C14' H14' 117.3
C14' C15' C16' 112.3(18)
C14' C15' Br1 127.4(17)
C16' C15' Br1 120.1(18)
C17' C16' C15' 122.1(12)
C17' C16' H16' 118.9
C15' C16' H16' 118.9
C12' C17' C16' 123.3(11)
C12' C17' H17' 118.4
C16' C17' H17' 118.4
O1 C18 O2 123.6(3)
O1 C18 C19 126.0(3)
O2 C18 C19 110.4(2)
C20 C19 C18 127.1(6)
C20' C19 C18 133.6(8)
C20 C19 S1 110.5(6)
C18 C19 S1 122.2(2)
C20' C19 S1' 107.3(8)
C18 C19 S1' 119.1(3)
C22 C21 C20 108.1(4)
C22 C21 S1' 124.8(4)
C22 C21 H21 122(2)
C20 C21 H21 130(2)
S1' C21 H21 113(2)
C21 C22 C20' 100.6(6)
C21 C22 S1 116.6(3)
C21 C22 H22 128(2)
C20' C22 H22 131(2)
S1 C22 H22 115.2(19)
C22 S1 C19 90.27(17)
C19 C20 C21 114.4(6)
C19 C20 H20 122.8
C21 C20 H20 122.8
C21 S1' C19 89.3(3)
C19 C20' C22 117.8(9)
C19 C20' H20' 121.1
C22 C20' H20' 121.1

loop_
_geom_bond_atom_site_label_1
_geom_bond_atom_site_label_2
_geom_bond_distance
Br1 C15' 1.83(3)
Br1 C15 1.99(2)
N1 C1 1.273(4)
N1 C12' 1.406(15)
N1 C12 1.450(13)
O1 C18 1.193(3)
O2 C18 1.366(3)
O2 C2 1.406(3)
C1 C2 1.441(4)
C1 H1 0.9300
C2 C3 1.333(4)
C3 C4 1.442(4)
C3 H3 0.9300
C4 C5 1.338(4)
C4 H4 0.9300
C5 C6' 1.35(3)
C5 C6 1.57(2)
C5 H5 0.94(3)
C6 C7 1.27(3)
C6 C11 1.46(3)
C7 C8 1.392(12)
C7 H7 0.9300
C8 C9 1.453(16)
C8 H8 0.9300
C9 C10 1.332(17)
C9 H9 0.9300
C10 C11 1.375(9)
C10 H10 0.9300
C11 H11 0.9300
C6' C11' 1.40(3)
C6' C7' 1.47(3)
C7' C8' 1.429(12)
C7' H7' 0.9300
C8' C9' 1.158(17)
C8' H8' 0.9300
C9' C10' 1.494(19)
C9' H9' 0.9300
C10' C11' 1.372(9)
C10' H10' 0.9300
C11' H11' 0.9300
C12 C13 1.28(2)
C12 C17 1.52(2)
C13 C14 1.384(9)
C13 H13 0.9300
C14 C15 1.38(3)
C14 H14 0.9300
C15 C16 1.26(2)
C16 C17 1.390(8)
C16 H16 0.9300
C17 H17 0.9300
C12' C17' 1.29(2)
C12' C13' 1.49(3)
C13' C14' 1.383(9)
C13' H13' 0.9300
C14' C15' 1.36(3)
C14' H14' 0.9300
C15' C16' 1.50(2)
C16' C17' 1.382(8)
C16' H16' 0.9300
C17' H17' 0.9300
C18 C19 1.457(4)
C19 C20 1.343(11)
C19 C20' 1.35(2)
C19 S1 1.720(3)
C19 S1' 1.744(6)
C21 C22 1.333(5)
C21 C20 1.428(14)
C21 S1' 1.566(8)
C21 H21 0.88(3)
C22 C20' 1.45(2)
C22 S1 1.663(4)
C22 H22 0.91(3)
C20 H20 0.9300
C20' H20' 0.9300

loop_
_geom_hbond_atom_site_label_D
_geom_hbond_atom_site_label_H
_geom_hbond_atom_site_label_A
_geom_hbond_distance_DH
_geom_hbond_distance_HA
_geom_hbond_distance_DA
_geom_hbond_angle_DHA
_geom_hbond_site_symmetry_A
C22 H22 Br1 0.91(3) 3.12(3) 3.800(3) 133(2) 1_554
C22 H22 Br1 0.91(3) 3.12(3) 3.800(3) 133(2) 1_554
C22 H22 Br1 0.91(3) 3.12(3) 3.800(3) 133(2) 1_554
C22 H22 Br1 0.91(3) 3.12(3) 3.800(3) 133(2) 1_554
C22 H22 Br1 0.91(3) 3.12(3) 3.800(3) 133(2) 1_554
C22 H22 Br1 0.91(3) 3.12(3) 3.800(3) 133(2) 1_554
C22 H22 Br1 0.91(3) 3.12(3) 3.800(3) 133(2) 1_554
C22 H22 Br1 0.91(3) 3.12(3) 3.800(3) 133(2) 1_554
C22 H22 Br1 0.91(3) 3.12(3) 3.800(3) 133(2) 1_554
C22 H22 Br1 0.91(3) 3.12(3) 3.800(3) 133(2) 1_554
C22 H22 Br1 0.91(3) 3.12(3) 3.800(3) 133(2) 1_554
C22 H22 Br1 0.91(3) 3.12(3) 3.800(3) 133(2) 1_554

loop_
_geom_torsion_atom_site_label_1
_geom_torsion_atom_site_label_2
_geom_torsion_atom_site_label_3
_geom_torsion_atom_site_label_4
_geom_torsion
C12' N1 C1 C2 -179.5(14)
C12 N1 C1 C2 179.8(14)
C18 O2 C2 C3 89.7(3)
C18 O2 C2 C1 -93.1(3)
N1 C1 C2 C3 -178.4(3)
N1 C1 C2 O2 4.6(4)
O2 C2 C3 C4 -1.6(4)
C1 C2 C3 C4 -178.5(3)
C2 C3 C4 C5 -176.9(3)
C3 C4 C5 C6' -176.1(15)
C3 C4 C5 C6 -174.3(14)
C4 C5 C6 C7 145.3(19)
C6' C5 C6 C7 157(21)
C4 C5 C6 C11 -32(3)
C6' C5 C6 C11 -20(17)
C11 C6 C7 C8 3(3)
C5 C6 C7 C8 -174.6(16)
C6 C7 C8 C9 0(2)
C7 C8 C9 C10 -4(2)
C8 C9 C10 C11 5.8(19)
C9 C10 C11 C6 -3.5(19)
C7 C6 C11 C10 -1(3)
C5 C6 C11 C10 176.6(13)
C4 C5 C6' C11' 17(3)
C6 C5 C6' C11' -152(21)
C4 C5 C6' C7' -175.0(12)
C6 C5 C6' C7' 16(17)
C5 C6' C7' C8' -176.8(14)
C11' C6' C7' C8' -7(3)
C6' C7' C8' C9' 6(2)
C7' C8' C9' C10' -4(3)
C8' C9' C10' C11' 4(2)
C9' C10' C11' C6' -5(2)
C5 C6' C11' C10' 175.2(18)
C7' C6' C11' C10' 7(3)
C1 N1 C12 C13 -145.0(19)
C12' N1 C12 C13 -148(14)
C1 N1 C12 C17 32(3)
C12' N1 C12 C17 28(10)
N1 C12 C13 C14 178.1(16)
C17 C12 C13 C14 2(3)
C12 C13 C14 C15 -2(2)
C13 C14 C15 C16 6(3)
C13 C14 C15 Br1 174.4(9)
C14 C15 C16 C17 -7(3)
Br1 C15 C16 C17 -174.9(11)
C15 C16 C17 C12 5(2)
C13 C12 C17 C16 -3(3)
N1 C12 C17 C16 -179.8(13)
C1 N1 C12' C17' -41(3)
C12 N1 C12' C17' 136(13)
C1 N1 C12' C13' 158.2(11)
C12 N1 C12' C13' -25(10)
C17' C12' C13' C14' 13(3)
N1 C12' C13' C14' 176.4(11)
C12' C13' C14' C15' -8(2)
C13' C14' C15' C16' 3(2)
C13' C14' C15' Br1 176.7(11)
C15 Br1 C15' C14' -141(12)
C15 Br1 C15' C16' 33(10)
C14' C15' C16' C17' -2(2)
Br1 C15' C16' C17' -176.4(9)
N1 C12' C17' C16' -171.4(17)
C13' C12' C17' C16' -12(3)
C15' C16' C17' C12' 8(2)
C2 O2 C18 O1 -4.5(4)
C2 O2 C18 C19 176.4(2)
O1 C18 C19 C20 2.6(9)
O2 C18 C19 C20 -178.4(8)
O1 C18 C19 C20' 174.8(14)
O2 C18 C19 C20' -6.2(14)
O1 C18 C19 S1 177.5(3)
O2 C18 C19 S1 -3.5(3)
O1 C18 C19 S1' -2.7(5)
O2 C18 C19 S1' 176.3(4)
C20 C21 C22 C20' 0.5(11)
S1' C21 C22 C20' -4.5(11)
C20 C21 C22 S1 1.8(7)
S1' C21 C22 S1 -3.1(6)
C21 C22 S1 C19 -0.9(3)
C20' C22 S1 C19 4(4)
C20 C19 S1 C22 -0.4(7)
C20' C19 S1 C22 -6(5)
C18 C19 S1 C22 -176.0(2)
S1' C19 S1 C22 4.1(4)
C20' C19 C20 C21 2.6(14)
C18 C19 C20 C21 176.9(5)
S1 C19 C20 C21 1.5(11)
S1' C19 C20 C21 -153(6)
C22 C21 C20 C19 -2.1(11)
S1' C21 C20 C19 164(4)
C22 C21 S1' C19 4.9(6)
C20 C21 S1' C19 -11(3)
C20 C19 S1' C21 22(5)
C20' C19 S1' C21 -3.2(11)
C18 C19 S1' C21 174.9(3)
S1 C19 S1' C21 -5.3(6)
C20 C19 C20' C22 -2.4(18)
C18 C19 C20' C22 -176.1(7)
S1 C19 C20' C22 172(7)
S1' C19 C20' C22 1.6(19)
C21 C22 C20' C19 1.3(18)
S1 C22 C20' C19 -174(5)
